data_7013540
loop_
_publ_author_name
'St\'ephanie M. Cornet'
'Keith B. Dillon'
'Christopher D. Entwistle'
'Mark A. Fox'
'Andr\'es E. Goeta'
'Helen P. Goodwin'
'Todd B. Marder'
'Amber L. Thompson'

_publ_section_title
;
 Synthesis and characterisation of some new boron compounds containing
 the 2,4,6-(CF3)3C6H2(fluoromes = Ar), 2,6-(CF3)2C6H3(fluoroxyl = Ar'),
 or 2,4-(CF3)2C6H3(Ar&#x2033;) ligands
;
_journal_issue 23
_journal_name_full 'Dalton Trans.'
_journal_page_first 4395
_journal_page_last 4405
_journal_paper_doi 10.1039/b309820f
_journal_year 2003
_chemical_formula_moiety 'C18 H5 B F18 O'
_chemical_formula_sum 'C18 H5 B F18 O'
_chemical_formula_weight 590.03
_chemical_melting_point ?
_chemical_name_common 'Bis-(2,4,6-tris-(trifluoromethyl)-phenyl)-boronic acid'
_chemical_name_systematic
;
Bis-(2,4,6-tris-(trifluoromethyl)-phenyl)-boronic acid
;
_space_group_IT_number 2
_symmetry_cell_setting triclinic
_symmetry_space_group_name_Hall '-P 1'
_symmetry_space_group_name_H-M 'P -1'
_atom_sites_solution_hydrogens geom
_atom_sites_solution_primary direct
_atom_sites_solution_secondary difmap
_cell_angle_alpha 112.5700(10)
_cell_angle_beta 99.9530(10)
_cell_angle_gamma 102.5760(10)
_cell_formula_units_Z 2
_cell_length_a 9.1587(3)
_cell_length_b 10.1298(3)
_cell_length_c 12.5200(4)
_cell_measurement_reflns_used 6847
_cell_measurement_temperature 120(2)
_cell_measurement_theta_max 27.467
_cell_measurement_theta_min 2.222
_cell_volume 1003.60(6)
_computing_cell_refinement 'SMART-NT V5.0 (Bruker, 1998)'
_computing_data_collection 'SMART-NT V5.0 (Bruker, 1998)'
_computing_data_reduction 'SMART-NT V5.0 (Bruker, 1998)'
_computing_molecular_graphics 'Bruker SHELXTL'
_computing_publication_material 'Bruker SHELXTL'
_computing_structure_refinement 'SHELXL-93 (Sheldrick, 1993)'
_computing_structure_solution 'SHELXS-97 (Sheldrick, 1997)'
_diffrn_ambient_temperature 120(2)
_diffrn_detector_area_resol_mean 8
_diffrn_measured_fraction_theta_full 0.993
_diffrn_measured_fraction_theta_max 0.993
_diffrn_measurement_device_type 'Bruker SMART CCD 1K area detector'
_diffrn_measurement_method \w-scans
_diffrn_radiation_monochromator graphite
_diffrn_radiation_source 'fine-focus sealed tube'
_diffrn_radiation_type MoK\a
_diffrn_radiation_wavelength 0.71073
_diffrn_reflns_av_R_equivalents 0.0274
_diffrn_reflns_av_sigmaI/netI 0.0323
_diffrn_reflns_limit_h_max 11
_diffrn_reflns_limit_h_min -11
_diffrn_reflns_limit_k_max 13
_diffrn_reflns_limit_k_min -13
_diffrn_reflns_limit_l_max 16
_diffrn_reflns_limit_l_min -16
_diffrn_reflns_number 11082
_diffrn_reflns_theta_full 27.47
_diffrn_reflns_theta_max 27.47
_diffrn_reflns_theta_min 1.84
_exptl_absorpt_coefficient_mu 0.234
_exptl_absorpt_correction_T_max 0.9590
_exptl_absorpt_correction_T_min 0.9162
_exptl_absorpt_correction_type multi-scan
_exptl_absorpt_process_details 'SADABS (G.M.Sheldrick, 1998)'
_exptl_crystal_colour clear_light_colourless
_exptl_crystal_density_diffrn 1.953
_exptl_crystal_density_meas ?
_exptl_crystal_density_method .
_exptl_crystal_description shapeless
_exptl_crystal_F_000 576
_exptl_crystal_size_max 0.38
_exptl_crystal_size_mid 0.24
_exptl_crystal_size_min 0.18
_refine_diff_density_max 0.485
_refine_diff_density_min -0.338
_refine_diff_density_rms 0.053
_refine_ls_extinction_method none
_refine_ls_goodness_of_fit_ref 1.022
_refine_ls_hydrogen_treatment mixed
_refine_ls_matrix_type full
_refine_ls_number_parameters 386
_refine_ls_number_reflns 4583
_refine_ls_number_restraints 12
_refine_ls_restrained_S_all 1.025
_refine_ls_R_factor_all 0.0447
_refine_ls_R_factor_gt 0.0359
_refine_ls_shift/su_max 0.000
_refine_ls_shift/su_mean 0.000
_refine_ls_structure_factor_coef Fsqd
_refine_ls_weighting_details 'calc w=1/[\s^2^(Fo^2^)+(0.0473P)^2^+0.4745P] where P=(Fo^2^+2Fc^2^)/3'
_refine_ls_weighting_scheme calc
_refine_ls_wR_factor_gt 0.0914
_refine_ls_wR_factor_ref 0.0981
_reflns_number_gt 3844
_reflns_number_total 4583
_reflns_threshold_expression >2sigma(I)
_cod_data_source_file b309820f.txt
_cod_data_source_block 1
_cod_depositor_comments
;
The following automatic conversions were performed:
'_symmetry_cell_setting' value 'Triclinic' changed to 'triclinic'
according to '/home/adriana/struct/CIF-dictionaries/cif_core.dic'
dictionary named 'cif_core.dic' version 2.4.1 from 2010-06-29.

Automatic conversion script
Id: cif_fix_enum 1555 2011-01-17 13:19:09Z saulius 

The following automatic conversions were performed:

'_chemical_melting_point' value 'not measured' was changed to '?' -
the value is undefined or not given.

Automatic conversion script
Id: cif_fix_values 1569 2011-02-09 13:29:24Z adriana 
;
_cod_original_cell_volume 1003.60(5)
_cod_original_sg_symbol_H-M P-1
_cod_database_code 7013540

loop_
_symmetry_equiv_pos_as_xyz
'x, y, z'
'-x, -y, -z'

loop_
_atom_site_label
_atom_site_type_symbol
_atom_site_fract_x
_atom_site_fract_y
_atom_site_fract_z
_atom_site_U_iso_or_equiv
_atom_site_adp_type
_atom_site_occupancy
_atom_site_symmetry_multiplicity
_atom_site_calc_flag
_atom_site_refinement_flags
_atom_site_disorder_assembly
_atom_site_disorder_group
B1 B 0.65856(19) -0.09448(19) -0.16012(15) 0.0195(3) Uani 1 1 d . . .
O1 O 0.66254(14) -0.15434(13) -0.08146(10) 0.0252(2) Uani 1 1 d . . .
H1 H 0.584(3) -0.212(3) -0.090(2) 0.039(6) Uiso 1 1 d . . .
C11 C 0.50948(16) -0.15679(16) -0.27649(13) 0.0189(3) Uani 1 1 d . . .
C12 C 0.43362(18) -0.31380(17) -0.34775(13) 0.0212(3) Uani 1 1 d . . .
C13 C 0.30480(18) -0.36979(17) -0.44817(13) 0.0237(3) Uani 1 1 d . . .
H13 H 0.2579 -0.4731 -0.4928 0.028 Uiso 1 1 calc R . .
C14 C 0.24649(18) -0.27196(18) -0.48166(13) 0.0239(3) Uani 1 1 d . A .
C15 C 0.31485(18) -0.11835(18) -0.41497(13) 0.0225(3) Uani 1 1 d . . .
H15 H 0.2755 -0.0525 -0.4372 0.027 Uiso 1 1 calc R . .
C16 C 0.44344(17) -0.06235(17) -0.31394(13) 0.0203(3) Uani 1 1 d . . .
C17 C 0.4814(2) -0.43249(18) -0.31727(15) 0.0259(3) Uani 1 1 d . . .
F11 F 0.41516(14) -0.57100(11) -0.40857(10) 0.0390(3) Uani 1 1 d . . .
F12 F 0.63565(12) -0.40969(11) -0.29033(10) 0.0319(2) Uani 1 1 d . . .
F13 F 0.43572(12) -0.43848(11) -0.22152(9) 0.0308(2) Uani 1 1 d . . .
C18 C 0.10632(19) -0.3349(2) -0.59028(14) 0.0284(4) Uani 1 1 d D . .
F14 F 0.13691(15) -0.41224(17) -0.69177(10) 0.0519(4) Uani 0.933(2) 1 d PD A 1
F15 F -0.01561(16) -0.42140(19) -0.57977(14) 0.0530(5) Uani 0.933(2) 1 d PD A 1
F16 F 0.05838(16) -0.22602(15) -0.60786(12) 0.0462(4) Uani 0.933(2) 1 d PD A 1
F14A F 0.111(2) -0.281(2) -0.6551(16) 0.036(2) Uiso 0.067(2) 1 d PD A 2
F15A F 0.097(2) -0.4934(18) -0.6618(15) 0.036(2) Uiso 0.07 1 d PD A 2
F16A F -0.017(3) -0.359(2) -0.564(2) 0.036(2) Uiso 0.07 1 d PD A 2
C19 C 0.50637(19) 0.10792(18) -0.24688(14) 0.0247(3) Uani 1 1 d . . .
F17 F 0.63343(13) 0.16510(11) -0.27411(10) 0.0358(3) Uani 1 1 d . . .
F18 F 0.40080(13) 0.17283(11) -0.27304(10) 0.0370(3) Uani 1 1 d . . .
F19 F 0.54562(12) 0.15641(11) -0.12700(8) 0.0303(2) Uani 1 1 d . . .
C21 C 0.81462(17) 0.04114(17) -0.12476(13) 0.0190(3) Uani 1 1 d . . .
C22 C 0.87436(17) 0.15954(16) -0.00613(13) 0.0190(3) Uani 1 1 d . . .
C23 C 1.00858(17) 0.27973(17) 0.02736(13) 0.0209(3) Uani 1 1 d . . .
H23 H 1.0444 0.3563 0.1057 0.025 Uiso 1 1 calc R . .
C24 C 1.08832(17) 0.28489(17) -0.05604(14) 0.0212(3) Uani 1 1 d . B .
C25 C 1.03759(18) 0.16924(17) -0.17197(14) 0.0217(3) Uani 1 1 d . . .
H25 H 1.0929 0.1713 -0.2273 0.026 Uiso 1 1 calc R . .
C26 C 0.90313(17) 0.04990(17) -0.20503(13) 0.0206(3) Uani 1 1 d . . .
C27 C 0.80048(18) 0.16434(17) 0.09505(13) 0.0219(3) Uani 1 1 d . . .
F21 F 0.84267(12) 0.07823(12) 0.14585(8) 0.0298(2) Uani 1 1 d . . .
F22 F 0.84438(13) 0.30380(11) 0.18456(8) 0.0330(2) Uani 1 1 d . . .
F23 F 0.64375(10) 0.11927(11) 0.05987(8) 0.0274(2) Uani 1 1 d . . .
C28 C 1.2322(2) 0.41459(18) -0.02262(15) 0.0265(3) Uani 1 1 d D . .
F24 F 1.2752(10) 0.5156(10) 0.0942(6) 0.0381(15) Uani 0.67(6) 1 d PD B 1
F25 F 1.2188(9) 0.4891(13) -0.0886(12) 0.0431(15) Uani 0.67(6) 1 d PD B 1
F26 F 1.3563(9) 0.3677(9) -0.0382(10) 0.0403(15) Uani 0.67(6) 1 d PD B 1
F24A F 1.242(5) 0.526(3) 0.077(3) 0.066(6) Uani 0.33(6) 1 d PD B 2
F25A F 1.213(2) 0.468(4) -0.107(3) 0.063(5) Uani 0.33(6) 1 d PD B 2
F26A F 1.3605(19) 0.377(2) -0.020(2) 0.045(3) Uani 0.33(6) 1 d PD B 2
C29 C 0.85905(19) -0.07574(18) -0.33124(14) 0.0253(3) Uani 1 1 d . . .
F27 F 0.73871(12) -0.07254(12) -0.40817(8) 0.0336(2) Uani 1 1 d . . .
F28 F 0.81654(13) -0.21162(11) -0.33220(9) 0.0342(2) Uani 1 1 d . . .
F29 F 0.97719(12) -0.07115(12) -0.38127(9) 0.0363(3) Uani 1 1 d . . .

loop_
_atom_site_aniso_label
_atom_site_aniso_U_11
_atom_site_aniso_U_22
_atom_site_aniso_U_33
_atom_site_aniso_U_23
_atom_site_aniso_U_13
_atom_site_aniso_U_12
B1 0.0175(7) 0.0196(8) 0.0179(7) 0.0044(6) 0.0048(6) 0.0067(6)
O1 0.0219(6) 0.0258(6) 0.0228(5) 0.0107(5) 0.0018(4) 0.0015(5)
C11 0.0160(7) 0.0196(7) 0.0165(6) 0.0049(5) 0.0046(5) 0.0027(5)
C12 0.0197(7) 0.0214(7) 0.0188(7) 0.0055(6) 0.0069(6) 0.0043(6)
C13 0.0213(7) 0.0209(7) 0.0182(7) 0.0021(6) 0.0047(6) -0.0008(6)
C14 0.0185(7) 0.0297(8) 0.0157(7) 0.0057(6) 0.0031(6) 0.0022(6)
C15 0.0199(7) 0.0272(8) 0.0190(7) 0.0098(6) 0.0043(6) 0.0063(6)
C16 0.0188(7) 0.0216(7) 0.0164(6) 0.0057(6) 0.0043(5) 0.0042(6)
C17 0.0276(8) 0.0211(7) 0.0239(7) 0.0062(6) 0.0073(6) 0.0051(6)
F11 0.0506(7) 0.0188(5) 0.0339(6) 0.0028(4) 0.0040(5) 0.0075(5)
F12 0.0290(5) 0.0312(5) 0.0395(6) 0.0157(4) 0.0124(4) 0.0146(4)
F13 0.0342(5) 0.0287(5) 0.0316(5) 0.0161(4) 0.0110(4) 0.0068(4)
C18 0.0225(8) 0.0325(9) 0.0200(7) 0.0073(6) 0.0012(6) 0.0008(7)
F14 0.0386(7) 0.0692(10) 0.0187(6) -0.0056(6) -0.0012(5) 0.0157(7)
F15 0.0252(6) 0.0726(11) 0.0487(9) 0.0391(9) -0.0094(6) -0.0158(8)
F16 0.0477(8) 0.0408(7) 0.0327(7) 0.0118(6) -0.0145(6) 0.0098(6)
C19 0.0247(8) 0.0233(8) 0.0220(7) 0.0080(6) 0.0015(6) 0.0073(6)
F17 0.0366(6) 0.0242(5) 0.0404(6) 0.0128(4) 0.0106(5) 0.0006(4)
F18 0.0393(6) 0.0281(5) 0.0346(6) 0.0084(4) -0.0053(4) 0.0162(5)
F19 0.0369(6) 0.0253(5) 0.0194(4) 0.0033(4) -0.0005(4) 0.0108(4)
C21 0.0170(7) 0.0207(7) 0.0177(7) 0.0076(6) 0.0026(5) 0.0062(6)
C22 0.0178(7) 0.0207(7) 0.0170(7) 0.0071(6) 0.0037(5) 0.0060(6)
C23 0.0205(7) 0.0193(7) 0.0180(7) 0.0055(6) 0.0024(5) 0.0043(6)
C24 0.0184(7) 0.0207(7) 0.0225(7) 0.0091(6) 0.0037(6) 0.0047(6)
C25 0.0204(7) 0.0245(8) 0.0202(7) 0.0100(6) 0.0064(6) 0.0062(6)
C26 0.0197(7) 0.0224(7) 0.0166(7) 0.0065(6) 0.0029(5) 0.0063(6)
C27 0.0206(7) 0.0225(7) 0.0178(7) 0.0058(6) 0.0032(5) 0.0049(6)
F21 0.0313(5) 0.0394(6) 0.0241(5) 0.0187(4) 0.0069(4) 0.0129(4)
F22 0.0394(6) 0.0265(5) 0.0217(5) 0.0013(4) 0.0126(4) 0.0029(4)
F23 0.0190(4) 0.0391(5) 0.0228(5) 0.0121(4) 0.0073(4) 0.0080(4)
C28 0.0266(8) 0.0231(8) 0.0258(8) 0.0096(6) 0.0064(6) 0.0030(6)
F24 0.034(2) 0.0311(15) 0.023(2) -0.0018(10) 0.0070(13) -0.0118(13)
F25 0.037(2) 0.039(2) 0.054(3) 0.032(2) 0.0011(16) 0.001(2)
F26 0.020(2) 0.030(2) 0.057(2) 0.006(2) 0.016(2) 0.0016(14)
F24A 0.057(10) 0.035(4) 0.060(8) -0.011(5) 0.024(7) -0.018(5)
F25A 0.061(6) 0.058(8) 0.060(7) 0.047(7) -0.004(4) -0.024(5)
F26A 0.024(4) 0.048(7) 0.067(6) 0.043(6) -0.005(4) -0.002(4)
C29 0.0218(7) 0.0283(8) 0.0197(7) 0.0064(6) 0.0065(6) 0.0035(6)
F27 0.0307(5) 0.0412(6) 0.0172(4) 0.0064(4) 0.0002(4) 0.0062(4)
F28 0.0428(6) 0.0229(5) 0.0270(5) 0.0036(4) 0.0112(4) 0.0044(4)
F29 0.0288(5) 0.0401(6) 0.0256(5) 0.0014(4) 0.0145(4) 0.0029(4)

loop_
_atom_type_symbol
_atom_type_description
_atom_type_scat_dispersion_real
_atom_type_scat_dispersion_imag
_atom_type_scat_source
C C 0.0033 0.0016 'International Tables Vol C Tables 4.2.6.8 and 6.1.1.4'
H H 0.0000 0.0000 'International Tables Vol C Tables 4.2.6.8 and 6.1.1.4'
B B 0.0013 0.0007 'International Tables Vol C Tables 4.2.6.8 and 6.1.1.4'
F F 0.0171 0.0103 'International Tables Vol C Tables 4.2.6.8 and 6.1.1.4'
O O 0.0106 0.0060 'International Tables Vol C Tables 4.2.6.8 and 6.1.1.4'

loop_
_geom_angle_atom_site_label_1
_geom_angle_atom_site_label_2
_geom_angle_atom_site_label_3
_geom_angle
_geom_angle_site_symmetry_1
_geom_angle_site_symmetry_3
_geom_angle_publ_flag
O1 B1 C21 112.65(13) . . ?
O1 B1 C11 121.62(14) . . ?
C21 B1 C11 125.73(13) . . ?
B1 O1 H1 115.4(17) . . ?
C16 C11 C12 115.19(13) . . ?
C16 C11 B1 123.58(13) . . ?
C12 C11 B1 121.23(13) . . ?
C13 C12 C11 122.12(14) . . ?
C13 C12 C17 114.95(14) . . ?
C11 C12 C17 122.86(13) . . ?
C14 C13 C12 120.16(14) . . ?
C14 C13 H13 119.9 . . ?
C12 C13 H13 119.9 . . ?
C15 C14 C13 120.10(14) . . ?
C15 C14 C18 120.59(15) . . ?
C13 C14 C18 119.30(14) . . ?
C14 C15 C16 119.69(15) . . ?
C14 C15 H15 120.2 . . ?
C16 C15 H15 120.2 . . ?
C15 C16 C11 122.72(14) . . ?
C15 C16 C19 114.80(14) . . ?
C11 C16 C19 122.48(13) . . ?
F12 C17 F11 106.36(13) . . ?
F12 C17 F13 106.89(13) . . ?
F11 C17 F13 106.14(13) . . ?
F12 C17 C12 113.76(13) . . ?
F11 C17 C12 112.04(13) . . ?
F13 C17 C12 111.18(13) . . ?
F14A C18 F16A 115.9(14) . . ?
F14A C18 F15 129.0(9) . . ?
F16A C18 F15 26.6(9) . . ?
F14A C18 F14 64.3(10) . . ?
F16A C18 F14 128.2(11) . . ?
F15 C18 F14 108.99(16) . . ?
F14A C18 F16 42.4(10) . . ?
F16A C18 F16 82.0(10) . . ?
F15 C18 F16 105.70(16) . . ?
F14 C18 F16 104.99(15) . . ?
F14A C18 F15A 105.5(12) . . ?
F16A C18 F15A 98.4(12) . . ?
F15 C18 F15A 72.6(7) . . ?
F14 C18 F15A 43.5(7) . . ?
F16 C18 F15A 138.5(7) . . ?
F14A C18 C14 116.8(9) . . ?
F16A C18 C14 111.9(11) . . ?
F15 C18 C14 112.26(14) . . ?
F14 C18 C14 112.06(14) . . ?
F16 C18 C14 112.40(14) . . ?
F15A C18 C14 105.9(7) . . ?
F19 C19 F17 107.11(13) . . ?
F19 C19 F18 106.46(13) . . ?
F17 C19 F18 106.41(13) . . ?
F19 C19 C16 112.10(13) . . ?
F17 C19 C16 112.47(13) . . ?
F18 C19 C16 111.90(13) . . ?
C26 C21 C22 115.63(13) . . ?
C26 C21 B1 123.91(13) . . ?
C22 C21 B1 120.44(13) . . ?
C23 C22 C21 121.96(14) . . ?
C23 C22 C27 114.85(13) . . ?
C21 C22 C27 123.17(13) . . ?
C24 C23 C22 119.96(14) . . ?
C24 C23 H23 120.0 . . ?
C22 C23 H23 120.0 . . ?
C23 C24 C25 120.23(14) . . ?
C23 C24 C28 120.98(14) . . ?
C25 C24 C28 118.79(14) . . ?
C24 C25 C26 119.52(14) . . ?
C24 C25 H25 120.2 . . ?
C26 C25 H25 120.2 . . ?
C25 C26 C21 122.63(13) . . ?
C25 C26 C29 116.52(13) . . ?
C21 C26 C29 120.80(13) . . ?
F22 C27 F21 105.99(12) . . ?
F22 C27 F23 105.81(12) . . ?
F21 C27 F23 106.74(12) . . ?
F22 C27 C22 111.68(13) . . ?
F21 C27 C22 112.12(12) . . ?
F23 C27 C22 113.95(12) . . ?
F24A C28 F26A 112.5(18) . . ?
F24A C28 F25 94(2) . . ?
F26A C28 F25 111.2(8) . . ?
F24A C28 F26 120(2) . . ?
F26A C28 F26 8.8(12) . . ?
F25 C28 F26 105.5(5) . . ?
F24A C28 F24 17(3) . . ?
F26A C28 F24 96.7(10) . . ?
F25 C28 F24 107.4(6) . . ?
F26 C28 F24 105.0(5) . . ?
F24A C28 F25A 104.2(16) . . ?
F26A C28 F25A 108.1(10) . . ?
F25 C28 F25A 9.9(17) . . ?
F26 C28 F25A 101.3(9) . . ?
F24 C28 F25A 117.2(15) . . ?
F24A C28 C24 110.3(10) . . ?
F26A C28 C24 113.4(8) . . ?
F25 C28 C24 113.5(5) . . ?
F26 C28 C24 111.5(4) . . ?
F24 C28 C24 113.4(4) . . ?
F25A C28 C24 107.8(11) . . ?
F28 C29 F29 106.80(13) . . ?
F28 C29 F27 106.30(13) . . ?
F29 C29 F27 106.01(13) . . ?
F28 C29 C26 111.71(13) . . ?
F29 C29 C26 112.34(13) . . ?
F27 C29 C26 113.21(13) . . ?

loop_
_geom_bond_atom_site_label_1
_geom_bond_atom_site_label_2
_geom_bond_distance
_geom_bond_site_symmetry_2
_geom_bond_publ_flag
B1 O1 1.340(2) . ?
B1 C21 1.608(2) . ?
B1 C11 1.618(2) . ?
O1 H1 0.78(2) . ?
C11 C16 1.414(2) . ?
C11 C12 1.423(2) . ?
C12 C13 1.394(2) . ?
C12 C17 1.518(2) . ?
C13 C14 1.384(2) . ?
C13 H13 0.9300 . ?
C14 C15 1.381(2) . ?
C14 C18 1.509(2) . ?
C15 C16 1.397(2) . ?
C15 H15 0.9300 . ?
C16 C19 1.517(2) . ?
C17 F12 1.340(2) . ?
C17 F11 1.3422(18) . ?
C17 F13 1.3542(19) . ?
C18 F14A 1.145(16) . ?
C18 F16A 1.23(2) . ?
C18 F15 1.321(2) . ?
C18 F14 1.327(2) . ?
C18 F16 1.350(2) . ?
C18 F15A 1.483(16) . ?
C19 F19 1.3394(18) . ?
C19 F17 1.342(2) . ?
C19 F18 1.3443(18) . ?
C21 C26 1.412(2) . ?
C21 C22 1.418(2) . ?
C22 C23 1.395(2) . ?
C22 C27 1.526(2) . ?
C23 C24 1.384(2) . ?
C23 H23 0.9300 . ?
C24 C25 1.385(2) . ?
C24 C28 1.507(2) . ?
C25 C26 1.393(2) . ?
C25 H25 0.9300 . ?
C26 C29 1.514(2) . ?
C27 F22 1.3398(17) . ?
C27 F21 1.3425(18) . ?
C27 F23 1.3434(18) . ?
C28 F24A 1.296(18) . ?
C28 F26A 1.312(15) . ?
C28 F25 1.323(7) . ?
C28 F26 1.340(6) . ?
C28 F24 1.348(7) . ?
C28 F25A 1.358(16) . ?
C29 F28 1.341(2) . ?
C29 F29 1.3416(18) . ?
C29 F27 1.3476(19) . ?
